data_4088848
loop_
_publ_author_name
'Klimovica, Kristine'
'Kirschbaum, Kristin'
'Daugulis, Olafs'

_publ_section_title
;
 Synthesis and Properties of &quot;Sandwich&quot; Diimine-Coinage Metal
 Ethylene Complexes.
;
_journal_issue 17
_journal_name_full Organometallics
_journal_page_first 2938
_journal_page_last 2943
_journal_paper_doi 10.1021/acs.organomet.6b00487
_journal_volume 35
_journal_year 2016
_chemical_formula_moiety 'C38 H28 Cl4 N2 Cu, F3 O3 C S'
_chemical_formula_sum 'C39 H28 Cl4 Cu F3 N2 O3 S'
_chemical_formula_weight 867.03
_space_group_crystal_system triclinic
_space_group_IT_number 2
_space_group_name_Hall '-P 1'
_space_group_name_H-M_alt 'P -1'
_atom_sites_solution_hydrogens difmap
_atom_sites_solution_primary direct
_atom_sites_solution_secondary difmap
_audit_creation_method SHELXL-2014/7
_cell_angle_alpha 85.000(3)
_cell_angle_beta 88.881(3)
_cell_angle_gamma 87.642(3)
_cell_formula_units_Z 2
_cell_length_a 11.7606(6)
_cell_length_b 12.1587(6)
_cell_length_c 12.8938(7)
_cell_measurement_reflns_used 5604
_cell_measurement_temperature 240(2)
_cell_measurement_theta_max 69.44
_cell_measurement_theta_min 3.76
_cell_volume 1834.92(16)
_computing_structure_refinement 'SHELXL-2014/7 (Sheldrick, 2014)'
_computing_structure_solution 'SHELXS-97 (Sheldrick, 2008)'
_diffrn_ambient_temperature 240(2)
_diffrn_measured_fraction_theta_full 0.961
_diffrn_measured_fraction_theta_max 0.961
_diffrn_measurement_device_type 'Apex Duo'
_diffrn_measurement_method 'omega and phi scans'
_diffrn_radiation_type CuK\a
_diffrn_radiation_wavelength 1.54184
_diffrn_reflns_av_unetI/netI 0.0249
_diffrn_reflns_Laue_measured_fraction_full 0.961
_diffrn_reflns_Laue_measured_fraction_max 0.961
_diffrn_reflns_limit_h_max 13
_diffrn_reflns_limit_h_min -13
_diffrn_reflns_limit_k_max 13
_diffrn_reflns_limit_k_min -13
_diffrn_reflns_limit_l_max 14
_diffrn_reflns_limit_l_min 0
_diffrn_reflns_number 5368
_diffrn_reflns_point_group_measured_fraction_full 0.961
_diffrn_reflns_point_group_measured_fraction_max 0.961
_diffrn_reflns_theta_full 61.000
_diffrn_reflns_theta_max 61.000
_diffrn_reflns_theta_min 3.441
_diffrn_source ImuS
_exptl_absorpt_coefficient_mu 4.543
_exptl_absorpt_correction_T_max 0.753
_exptl_absorpt_correction_T_min 0.643
_exptl_absorpt_correction_type multi-scan
_exptl_absorpt_process_details ' TWINABS, (a) G.Sheldrick, 2002;(b) R.Blessing, Acta Cryst., 1995, A51,33'
_exptl_crystal_colour orange
_exptl_crystal_density_diffrn 1.569
_exptl_crystal_description plate
_exptl_crystal_F_000 880
_exptl_crystal_size_max 0.077
_exptl_crystal_size_mid 0.072
_exptl_crystal_size_min 0.014
_refine_diff_density_max 0.796
_refine_diff_density_min -0.841
_refine_diff_density_rms 0.110
_refine_ls_extinction_method none
_refine_ls_goodness_of_fit_ref 1.191
_refine_ls_hydrogen_treatment refxyz
_refine_ls_matrix_type full
_refine_ls_number_parameters 581
_refine_ls_number_reflns 5368
_refine_ls_number_restraints 1
_refine_ls_restrained_S_all 1.191
_refine_ls_R_factor_all 0.0742
_refine_ls_R_factor_gt 0.0497
_refine_ls_shift/su_max 0.001
_refine_ls_shift/su_mean 0.000
_refine_ls_structure_factor_coef Fsqd
_refine_ls_weighting_details 'w=1/[\s^2^(Fo^2^)+(0.0677P)^2^+4.4389P] where P=(Fo^2^+2Fc^2^)/3'
_refine_ls_weighting_scheme calc
_refine_ls_wR_factor_gt 0.1274
_refine_ls_wR_factor_ref 0.1643
_reflns_Friedel_coverage 0.000
_reflns_number_gt 4474
_reflns_number_total 5368
_reflns_threshold_expression 'I > 2\s(I)'
_cod_data_source_file om6b00487_si_002.cif
_cod_data_source_block 2A5_twin5
_cod_database_code 4088848
_shelx_shelxl_version_number 2014/7
_shelx_space_group_comment
;
The symmetry employed for this shelxl refinement is uniquely defined
by the following loop, which should always be used as a source of
symmetry information in preference to the above space-group names.
They are only intended as comments.
;
_exptl_twin_indexing_details 'CELL NOW, G. Sheldrick (2003)'
_exptl_twin_twinlaw_details '180 degree rotation around rec. axis (1 0 1)'

loop_
_space_group_symop_operation_xyz
'x, y, z'
'-x, -y, -z'

loop_
_atom_site_label
_atom_site_type_symbol
_atom_site_fract_x
_atom_site_fract_y
_atom_site_fract_z
_atom_site_U_iso_or_equiv
_atom_site_adp_type
_atom_site_occupancy
_atom_site_site_symmetry_order
_atom_site_calc_flag
_atom_site_refinement_flags_posn
_atom_site_refinement_flags_adp
_atom_site_refinement_flags_occupancy
Cu1 Cu 0.38989(6) 0.70651(5) 0.84983(5) 0.0343(2) Uani 1 1 d . . .
Cl1 Cl 0.32523(15) 1.01386(13) 1.0148(2) 0.0874(7) Uani 1 1 d . . .
Cl2 Cl -0.05798(12) 0.90642(12) 0.83346(12) 0.0562(4) Uani 1 1 d . . .
Cl3 Cl 0.51857(13) 0.37273(11) 0.74419(12) 0.0573(4) Uani 1 1 d . . .
Cl4 Cl 0.24676(13) 0.58687(15) 0.45773(12) 0.0653(5) Uani 1 1 d . . .
S1 S -0.07501(15) 0.69468(15) 0.40467(14) 0.0509(4) Uani 0.75 1 d . . P
S2 S -0.0142(3) 0.8265(3) 0.3377(3) 0.0521(8) Uani 0.25 1 d . . P
C100 C -0.07501(15) 0.69468(15) 0.40467(14) 0.0509(4) Uani 0.25 1 d . . P
C200 C -0.0142(3) 0.8265(3) 0.3377(3) 0.0521(8) Uani 0.75 1 d . . P
F1 F -0.0522(4) 0.7017(4) 0.5079(3) 0.0824(14) Uani 0.25 1 d . . P
F2 F -0.0163(4) 0.6103(3) 0.3570(4) 0.0735(13) Uani 0.25 1 d . . P
F3 F -0.1903(3) 0.7040(4) 0.3812(3) 0.0658(11) Uani 0.25 1 d . . P
O1 O -0.0522(4) 0.7017(4) 0.5079(3) 0.0824(14) Uani 0.75 1 d . . P
O2 O -0.0163(4) 0.6103(3) 0.3570(4) 0.0735(13) Uani 0.75 1 d . . P
O3 O -0.1903(3) 0.7040(4) 0.3812(3) 0.0658(11) Uani 0.75 1 d . . P
F4 F -0.0328(5) 0.8222(5) 0.2339(5) 0.0824(16) Uiso 0.75 1 d . . P
F5 F -0.0627(6) 0.9092(6) 0.3725(5) 0.0924(18) Uiso 0.75 1 d . . P
F6 F 0.0955(5) 0.8193(5) 0.3530(4) 0.0726(15) Uiso 0.75 1 d . . P
O4 O -0.080(2) 0.8612(19) 0.2569(18) 0.0824(16) Uiso 0.25 1 d . . P
O5 O -0.045(2) 0.904(2) 0.428(2) 0.0924(18) Uiso 0.25 1 d . . P
O6 O 0.107(2) 0.8093(19) 0.3141(18) 0.0726(15) Uiso 0.25 1 d . . P
N1 N 0.2486(3) 0.6313(3) 0.8266(3) 0.0312(9) Uani 1 1 d . . .
N2 N 0.3333(3) 0.8061(3) 0.7300(3) 0.0326(9) Uani 1 1 d . . .
C1 C 0.5003(5) 0.6501(5) 0.9618(5) 0.0489(14) Uani 1 1 d . . .
C2 C 0.5286(5) 0.7496(5) 0.9170(5) 0.0476(14) Uani 1 1 d . . .
H2A H 0.505(5) 0.815(5) 0.951(5) 0.062 Uiso 1 1 d . U .
H2B H 0.586(6) 0.756(5) 0.868(5) 0.062 Uiso 1 1 d . U .
C3 C 0.2355(4) 0.7811(4) 0.6974(4) 0.0378(11) Uani 1 1 d . . .
C4 C 0.1879(4) 0.6763(4) 0.7500(4) 0.0330(11) Uani 1 1 d . . .
C5 C 0.1708(6) 0.8424(6) 0.6113(5) 0.0481(14) Uani 1 1 d . . .
C6 C 0.0798(5) 0.6364(6) 0.7142(6) 0.0474(14) Uani 1 1 d . . .
C7 C 0.2183(4) 0.5278(4) 0.8817(4) 0.0309(10) Uani 1 1 d . . .
C8 C 0.2211(5) 0.4359(4) 0.8278(4) 0.0412(12) Uani 1 1 d D . .
C9 C 0.2131(5) 0.3301(4) 0.8790(4) 0.0431(13) Uani 1 1 d D . .
C10 C 0.2040(4) 0.3182(4) 0.9847(4) 0.0392(12) Uani 1 1 d . . .
C11 C 0.1980(4) 0.4112(4) 1.0434(4) 0.0324(10) Uani 1 1 d . . .
C12 C 0.1872(4) 0.3972(5) 1.1534(4) 0.0382(12) Uani 1 1 d . . .
C13 C 0.1794(4) 0.4857(5) 1.2116(4) 0.0429(12) Uani 1 1 d . . .
C14 C 0.1774(4) 0.5923(5) 1.1617(4) 0.0410(12) Uani 1 1 d . . .
C15 C 0.1867(4) 0.6119(4) 1.0554(4) 0.0329(11) Uani 1 1 d . . .
C16 C 0.2013(4) 0.5204(4) 0.9924(4) 0.0308(10) Uani 1 1 d . . .
C17 C 0.1704(4) 0.7288(4) 1.0097(4) 0.0368(11) Uani 1 1 d . . .
C18 C 0.0760(4) 0.7608(4) 0.9506(4) 0.0391(12) Uani 1 1 d . . .
C19 C 0.0601(5) 0.8692(4) 0.9106(4) 0.0458(13) Uani 1 1 d . . .
C20 C 0.1344(5) 0.9489(5) 0.9296(5) 0.0505(14) Uani 1 1 d . . .
C21 C 0.2272(5) 0.9173(4) 0.9905(5) 0.0529(15) Uani 1 1 d . . .
C22 C 0.2459(5) 0.8087(5) 1.0315(5) 0.0461(13) Uani 1 1 d . . .
H22 H 0.310(5) 0.787(5) 1.070(5) 0.055 Uiso 1 1 d . U .
C23 C 0.3918(4) 0.9028(4) 0.6932(4) 0.0370(11) Uani 1 1 d . . .
C24 C 0.3414(5) 1.0044(4) 0.7060(5) 0.0481(13) Uani 1 1 d . . .
C25 C 0.4045(6) 1.0999(5) 0.6915(5) 0.0589(16) Uani 1 1 d . . .
C26 C 0.5175(6) 1.0907(5) 0.6674(5) 0.0586(17) Uani 1 1 d . . .
C27 C 0.5723(5) 0.9884(4) 0.6503(4) 0.0473(13) Uani 1 1 d . . .
C28 C 0.6906(6) 0.9800(5) 0.6257(5) 0.0600(17) Uani 1 1 d . . .
H28 H 0.726(6) 1.044(6) 0.623(5) 0.072 Uiso 1 1 d . U .
C29 C 0.7428(5) 0.8821(5) 0.6069(5) 0.0587(16) Uani 1 1 d . . .
C30 C 0.6785(5) 0.7873(5) 0.6088(5) 0.0481(14) Uani 1 1 d . . .
C31 C 0.5634(4) 0.7893(4) 0.6321(4) 0.0375(11) Uani 1 1 d . . .
C32 C 0.5076(4) 0.8908(4) 0.6582(4) 0.0373(11) Uani 1 1 d . . .
C33 C 0.5017(4) 0.6860(4) 0.6220(4) 0.0351(11) Uani 1 1 d . . .
C34 C 0.4142(4) 0.6832(5) 0.5508(4) 0.0406(12) Uani 1 1 d . . .
C35 C 0.3605(5) 0.5868(5) 0.5420(4) 0.0426(13) Uani 1 1 d . . .
C36 C 0.3911(5) 0.4891(5) 0.5990(4) 0.0416(12) Uani 1 1 d . . .
C37 C 0.4788(4) 0.4930(4) 0.6693(4) 0.0375(11) Uani 1 1 d . . .
C38 C 0.5346(4) 0.5889(4) 0.6814(4) 0.0365(11) Uani 1 1 d . . .
H1A H 0.530(6) 0.584(6) 0.932(5) 0.07(2) Uiso 1 1 d . . .
H1B H 0.455(6) 0.641(5) 1.027(5) 0.068(19) Uiso 1 1 d . . .
H5A H 0.214(5) 0.901(5) 0.572(5) 0.053(16) Uiso 1 1 d . . .
H5B H 0.150(5) 0.797(5) 0.569(5) 0.050(18) Uiso 1 1 d . . .
H5C H 0.103(6) 0.878(5) 0.637(5) 0.057(18) Uiso 1 1 d . . .
H6A H 0.090(5) 0.610(5) 0.655(5) 0.052(18) Uiso 1 1 d . . .
H6B H 0.024(5) 0.698(5) 0.703(5) 0.056(17) Uiso 1 1 d . . .
H6C H 0.048(5) 0.579(6) 0.760(5) 0.064(19) Uiso 1 1 d . . .
H8 H 0.237(5) 0.446(5) 0.761(3) 0.045(16) Uiso 1 1 d D . .
H9 H 0.219(5) 0.269(4) 0.848(4) 0.041(15) Uiso 1 1 d D . .
H10 H 0.202(4) 0.250(4) 1.017(4) 0.030(13) Uiso 1 1 d . . .
H12 H 0.186(4) 0.327(4) 1.186(4) 0.032(13) Uiso 1 1 d . . .
H13 H 0.166(5) 0.470(5) 1.288(5) 0.054(16) Uiso 1 1 d . . .
H14 H 0.165(4) 0.654(5) 1.198(4) 0.042(15) Uiso 1 1 d . . .
H18 H 0.032(5) 0.709(5) 0.937(4) 0.045(16) Uiso 1 1 d . . .
H20 H 0.120(5) 1.021(5) 0.907(4) 0.051(16) Uiso 1 1 d . . .
H24 H 0.263(5) 1.012(5) 0.732(5) 0.055(17) Uiso 1 1 d . . .
H25 H 0.369(6) 1.168(6) 0.700(5) 0.07(2) Uiso 1 1 d . . .
H26 H 0.564(5) 1.146(6) 0.666(5) 0.061(19) Uiso 1 1 d . . .
H29 H 0.825(6) 0.880(6) 0.590(5) 0.08(2) Uiso 1 1 d . . .
H30 H 0.714(5) 0.725(5) 0.593(4) 0.049(17) Uiso 1 1 d . . .
H34 H 0.388(5) 0.750(5) 0.512(5) 0.055(17) Uiso 1 1 d . . .
H36 H 0.349(5) 0.422(5) 0.590(4) 0.047(15) Uiso 1 1 d . . .
H38 H 0.593(5) 0.586(4) 0.728(4) 0.045(15) Uiso 1 1 d . . .

loop_
_atom_site_aniso_label
_atom_site_aniso_U_11
_atom_site_aniso_U_22
_atom_site_aniso_U_33
_atom_site_aniso_U_23
_atom_site_aniso_U_13
_atom_site_aniso_U_12
Cu1 0.0316(4) 0.0318(4) 0.0392(4) 0.0016(3) -0.0020(3) -0.0065(3)
Cl1 0.0634(10) 0.0446(9) 0.160(2) -0.0318(10) -0.0048(11) -0.0215(8)
Cl2 0.0514(8) 0.0470(8) 0.0679(9) 0.0038(7) -0.0013(7) 0.0064(6)
Cl3 0.0703(10) 0.0371(7) 0.0633(9) 0.0062(6) -0.0071(7) -0.0060(6)
Cl4 0.0569(9) 0.0854(11) 0.0572(9) -0.0287(8) -0.0223(7) 0.0111(8)
S1 0.0482(10) 0.0496(10) 0.0566(11) -0.0153(8) -0.0093(8) 0.0029(8)
S2 0.0443(18) 0.0410(17) 0.072(2) -0.0084(16) -0.0140(16) 0.0050(14)
C100 0.0482(10) 0.0496(10) 0.0566(11) -0.0153(8) -0.0093(8) 0.0029(8)
C200 0.0443(18) 0.0410(17) 0.072(2) -0.0084(16) -0.0140(16) 0.0050(14)
F1 0.078(3) 0.108(4) 0.061(3) 0.003(3) -0.026(2) -0.007(3)
F2 0.079(3) 0.048(2) 0.098(3) -0.030(2) 0.017(3) -0.006(2)
F3 0.048(2) 0.078(3) 0.073(3) -0.011(2) -0.003(2) -0.006(2)
O1 0.078(3) 0.108(4) 0.061(3) 0.003(3) -0.026(2) -0.007(3)
O2 0.079(3) 0.048(2) 0.098(3) -0.030(2) 0.017(3) -0.006(2)
O3 0.048(2) 0.078(3) 0.073(3) -0.011(2) -0.003(2) -0.006(2)
N1 0.029(2) 0.030(2) 0.035(2) -0.0060(17) 0.0060(17) -0.0058(16)
N2 0.033(2) 0.030(2) 0.034(2) -0.0008(17) 0.0073(17) -0.0003(17)
C1 0.048(3) 0.060(4) 0.038(3) 0.002(3) -0.019(3) -0.003(3)
C2 0.031(3) 0.060(4) 0.054(3) -0.007(3) -0.003(2) -0.011(3)
C3 0.036(3) 0.034(3) 0.042(3) -0.002(2) 0.009(2) 0.005(2)
C4 0.027(2) 0.037(3) 0.037(3) -0.012(2) -0.001(2) -0.003(2)
C5 0.048(3) 0.046(3) 0.050(3) -0.001(3) -0.010(3) 0.002(3)
C6 0.035(3) 0.053(4) 0.055(4) -0.006(3) -0.009(3) -0.007(3)
C7 0.027(2) 0.031(2) 0.035(3) -0.005(2) 0.0039(19) -0.0093(19)
C8 0.043(3) 0.041(3) 0.040(3) -0.005(2) 0.010(2) -0.009(2)
C9 0.046(3) 0.030(3) 0.055(3) -0.013(3) 0.009(3) -0.008(2)
C10 0.038(3) 0.028(3) 0.052(3) 0.001(2) 0.003(2) -0.006(2)
C11 0.022(2) 0.034(3) 0.041(3) -0.003(2) -0.0007(19) -0.0062(19)
C12 0.030(3) 0.043(3) 0.040(3) 0.004(2) 0.001(2) -0.006(2)
C13 0.041(3) 0.053(3) 0.035(3) -0.005(3) 0.001(2) -0.003(2)
C14 0.036(3) 0.050(3) 0.039(3) -0.015(3) 0.004(2) -0.004(2)
C15 0.025(2) 0.035(3) 0.040(3) -0.009(2) 0.0019(19) -0.004(2)
C16 0.024(2) 0.032(2) 0.037(3) -0.004(2) 0.0028(19) -0.0044(19)
C17 0.031(3) 0.033(3) 0.047(3) -0.010(2) 0.013(2) -0.001(2)
C18 0.037(3) 0.031(3) 0.049(3) -0.009(2) 0.012(2) -0.003(2)
C19 0.044(3) 0.038(3) 0.053(3) -0.002(2) 0.017(3) 0.005(2)
C20 0.052(3) 0.028(3) 0.071(4) -0.008(3) 0.013(3) 0.000(3)
C21 0.049(3) 0.035(3) 0.078(4) -0.019(3) 0.015(3) -0.012(3)
C22 0.039(3) 0.040(3) 0.063(4) -0.021(3) 0.007(3) -0.003(2)
C23 0.043(3) 0.032(3) 0.035(3) 0.003(2) 0.002(2) -0.004(2)
C24 0.055(4) 0.035(3) 0.054(3) -0.001(3) 0.006(3) 0.000(3)
C25 0.068(4) 0.031(3) 0.076(4) 0.002(3) 0.012(3) 0.001(3)
C26 0.075(5) 0.030(3) 0.070(4) 0.003(3) 0.013(3) -0.014(3)
C27 0.054(3) 0.038(3) 0.049(3) 0.007(2) 0.010(3) -0.010(3)
C28 0.064(4) 0.048(4) 0.067(4) 0.006(3) 0.022(3) -0.020(3)
C29 0.046(3) 0.061(4) 0.070(4) -0.003(3) 0.017(3) -0.018(3)
C30 0.043(3) 0.049(3) 0.051(3) -0.002(3) 0.012(3) 0.000(3)
C31 0.042(3) 0.036(3) 0.033(3) 0.003(2) 0.005(2) -0.006(2)
C32 0.043(3) 0.032(3) 0.035(3) 0.006(2) 0.007(2) -0.003(2)
C33 0.034(3) 0.038(3) 0.033(3) -0.002(2) 0.009(2) 0.004(2)
C34 0.045(3) 0.045(3) 0.032(3) -0.007(2) -0.002(2) 0.011(3)
C35 0.046(3) 0.057(3) 0.028(3) -0.021(2) -0.008(2) 0.003(3)
C36 0.043(3) 0.045(3) 0.038(3) -0.017(2) 0.008(2) -0.001(3)
C37 0.040(3) 0.036(3) 0.035(3) -0.001(2) 0.009(2) 0.004(2)
C38 0.036(3) 0.037(3) 0.037(3) -0.003(2) 0.003(2) 0.001(2)

loop_
_atom_type_symbol
_atom_type_description
_atom_type_scat_dispersion_real
_atom_type_scat_dispersion_imag
_atom_type_scat_source
C C 0.0181 0.0091 'International Tables Vol C Tables 4.2.6.8 and 6.1.1.4'
H H 0.0000 0.0000 'International Tables Vol C Tables 4.2.6.8 and 6.1.1.4'
N N 0.0311 0.0180 'International Tables Vol C Tables 4.2.6.8 and 6.1.1.4'
O O 0.0492 0.0322 'International Tables Vol C Tables 4.2.6.8 and 6.1.1.4'
F F 0.0727 0.0534 'International Tables Vol C Tables 4.2.6.8 and 6.1.1.4'
S S 0.3331 0.5567 'International Tables Vol C Tables 4.2.6.8 and 6.1.1.4'
Cl Cl 0.3639 0.7018 'International Tables Vol C Tables 4.2.6.8 and 6.1.1.4'
Cu Cu -1.9646 0.5888 'International Tables Vol C Tables 4.2.6.8 and 6.1.1.4'

loop_
_geom_angle_atom_site_label_1
_geom_angle_atom_site_label_2
_geom_angle_atom_site_label_3
_geom_angle
N1 Cu1 C2 160.7(2)
N1 Cu1 N2 81.94(16)
C2 Cu1 N2 116.7(2)
N1 Cu1 C1 122.2(2)
C2 Cu1 C1 39.4(2)
N2 Cu1 C1 155.8(2)
F1 S1 F3 114.3(3)
F1 S1 F2 115.9(3)
F3 S1 F2 113.5(3)
F5 S2 F6 113.7(5)
F5 S2 F4 112.2(5)
F6 S2 F4 108.6(5)
O4 S2 O5 107.0(14)
O6 S2 O5 116.1(13)
O4 F4 S2 71.2(18)
O5 F5 S2 102(2)
O5 F5 O4 153(2)
S2 F5 O4 52.3(9)
O6 F6 S2 96(3)
F4 O4 S2 75.0(19)
F4 O4 F5 120(2)
S2 O4 F5 47.6(8)
F5 O5 S2 50.3(18)
F6 O6 S2 63(3)
C4 N1 C7 121.1(4)
C4 N1 Cu1 114.8(3)
C7 N1 Cu1 123.8(3)
C3 N2 C23 124.4(4)
C3 N2 Cu1 113.8(3)
C23 N2 Cu1 121.4(3)
C2 C1 Cu1 68.5(3)
C2 C1 H1A 119(4)
Cu1 C1 H1A 100(4)
C2 C1 H1B 123(4)
Cu1 C1 H1B 106(4)
H1A C1 H1B 118(6)
C1 C2 Cu1 72.1(3)
C1 C2 H2A 119(4)
Cu1 C2 H2A 105(4)
C1 C2 H2B 121(4)
Cu1 C2 H2B 109(4)
H2A C2 H2B 118(6)
N2 C3 C5 125.8(5)
N2 C3 C4 115.2(4)
C5 C3 C4 118.8(5)
N1 C4 C6 126.3(5)
N1 C4 C3 114.0(4)
C6 C4 C3 119.7(5)
C3 C5 H5A 114(3)
C3 C5 H5B 109(4)
H5A C5 H5B 108(5)
C3 C5 H5C 111(4)
H5A C5 H5C 106(5)
H5B C5 H5C 108(6)
C4 C6 H6A 110(4)
C4 C6 H6B 110(4)
H6A C6 H6B 106(5)
C4 C6 H6C 114(4)
H6A C6 H6C 107(6)
H6B C6 H6C 110(5)
C8 C7 C16 121.4(4)
C8 C7 N1 118.1(4)
C16 C7 N1 120.0(4)
C7 C8 C9 121.4(5)
C7 C8 H8 116(4)
C9 C8 H8 122(4)
C10 C9 C8 119.5(5)
C10 C9 H9 116(4)
C8 C9 H9 124(4)
C9 C10 C11 121.0(5)
C9 C10 H10 119(3)
C11 C10 H10 120(3)
C10 C11 C12 120.2(5)
C10 C11 C16 120.4(4)
C12 C11 C16 119.3(5)
C13 C12 C11 121.3(5)
C13 C12 H12 120(3)
C11 C12 H12 119(3)
C12 C13 C14 119.4(5)
C12 C13 H13 117(3)
C14 C13 H13 123(3)
C15 C14 C13 122.3(5)
C15 C14 H14 116(3)
C13 C14 H14 122(3)
C14 C15 C16 119.5(5)
C14 C15 C17 117.6(5)
C16 C15 C17 122.7(4)
C11 C16 C7 116.1(4)
C11 C16 C15 117.9(4)
C7 C16 C15 126.0(4)
C18 C17 C22 118.8(5)
C18 C17 C15 120.4(4)
C22 C17 C15 120.7(5)
C19 C18 C17 120.2(5)
C19 C18 H18 123(4)
C17 C18 H18 117(4)
C20 C19 C18 121.9(6)
C20 C19 Cl2 118.9(4)
C18 C19 Cl2 119.2(4)
C19 C20 C21 117.8(5)
C19 C20 H20 121(4)
C21 C20 H20 121(4)
C20 C21 C22 121.7(5)
C20 C21 Cl1 119.7(4)
C22 C21 Cl1 118.5(5)
C21 C22 C17 119.5(6)
C21 C22 H22 122(4)
C17 C22 H22 118(4)
C24 C23 N2 118.9(5)
C24 C23 C32 121.7(5)
N2 C23 C32 118.7(4)
C23 C24 C25 120.5(6)
C23 C24 H24 121(4)
C25 C24 H24 118(4)
C26 C25 C24 119.4(6)
C26 C25 H25 121(4)
C24 C25 H25 120(4)
C25 C26 C27 122.1(6)
C25 C26 H26 124(4)
C27 C26 H26 114(4)
C26 C27 C28 121.4(5)
C26 C27 C32 119.3(5)
C28 C27 C32 119.3(5)
C29 C28 C27 121.4(6)
C29 C28 H28 124(4)
C27 C28 H28 114(4)
C28 C29 C30 119.5(6)
C28 C29 H29 118(4)
C30 C29 H29 122(4)
C31 C30 C29 122.2(6)
C31 C30 H30 120(4)
C29 C30 H30 117(4)
C30 C31 C32 119.3(5)
C30 C31 C33 117.3(5)
C32 C31 C33 123.2(4)
C27 C32 C23 116.5(5)
C27 C32 C31 118.1(5)
C23 C32 C31 125.4(4)
C34 C33 C38 118.9(5)
C34 C33 C31 121.2(4)
C38 C33 C31 119.8(5)
C35 C34 C33 119.9(5)
C35 C34 H34 120(4)
C33 C34 H34 120(4)
C34 C35 C36 122.7(5)
C34 C35 Cl4 119.1(4)
C36 C35 Cl4 118.1(4)
C35 C36 C37 116.7(5)
C35 C36 H36 120(3)
C37 C36 H36 124(3)
C38 C37 C36 122.4(5)
C38 C37 Cl3 119.3(4)
C36 C37 Cl3 118.2(4)
C37 C38 C33 119.3(5)
C37 C38 H38 118(3)
C33 C38 H38 123(3)

loop_
_geom_bond_atom_site_label_1
_geom_bond_atom_site_label_2
_geom_bond_distance
Cu1 N1 1.970(4)
Cu1 C2 1.972(5)
Cu1 N2 1.986(4)
Cu1 C1 2.016(5)
Cl1 C21 1.731(5)
Cl2 C19 1.745(6)
Cl3 C37 1.733(5)
Cl4 C35 1.739(5)
S1 F1 1.374(5)
S1 F3 1.393(4)
S1 F2 1.394(5)
S1 S2 1.912(4)
S2 F5 1.248(7)
S2 F6 1.307(7)
S2 O4 1.34(2)
S2 F4 1.366(7)
S2 O6 1.47(2)
S2 O5 1.58(3)
F4 O4 0.79(2)
F5 O5 0.74(3)
F5 O4 1.67(2)
F6 O6 0.54(2)
N1 C4 1.299(6)
N1 C7 1.444(6)
N2 C3 1.289(6)
N2 C23 1.427(6)
C1 C2 1.346(8)
C1 H1A 0.97(7)
C1 H1B 0.99(7)
C2 H2A 0.97(7)
C2 H2B 0.92(7)
C3 C5 1.487(8)
C3 C4 1.513(7)
C4 C6 1.476(7)
C5 H5A 0.99(6)
C5 H5B 0.86(6)
C5 H5C 0.96(7)
C6 H6A 0.87(6)
C6 H6B 0.97(6)
C6 H6C 0.96(7)
C7 C8 1.365(7)
C7 C16 1.433(7)
C8 C9 1.398(8)
C8 H8 0.87(4)
C9 C10 1.361(8)
C9 H9 0.87(4)
C10 C11 1.413(7)
C10 H10 0.89(5)
C11 C12 1.418(7)
C11 C16 1.431(7)
C12 C13 1.364(8)
C12 H12 0.92(5)
C13 C14 1.395(8)
C13 H13 1.00(6)
C14 C15 1.374(7)
C14 H14 0.93(6)
C15 C16 1.436(7)
C15 C17 1.496(7)
C17 C18 1.383(8)
C17 C22 1.393(7)
C18 C19 1.380(7)
C18 H18 0.86(6)
C19 C20 1.372(8)
C20 C21 1.378(9)
C20 H20 0.91(6)
C21 C22 1.390(8)
C22 H22 0.92(6)
C23 C24 1.370(7)
C23 C32 1.431(7)
C24 C25 1.401(8)
C24 H24 0.98(6)
C25 C26 1.361(9)
C25 H25 0.92(7)
C26 C27 1.409(8)
C26 H26 0.88(7)
C27 C28 1.423(8)
C27 C32 1.431(7)
C28 C29 1.355(9)
C28 H28 0.90(7)
C29 C30 1.403(8)
C29 H29 0.98(7)
C30 C31 1.381(8)
C30 H30 0.89(6)
C31 C32 1.436(7)
C31 C33 1.492(7)
C33 C34 1.395(7)
C33 C38 1.395(7)
C34 C35 1.369(8)
C34 H34 0.96(6)
C35 C36 1.380(8)
C36 C37 1.392(7)
C36 H36 0.99(6)
C37 C38 1.382(7)
C38 H38 0.92(6)
